data_4504968
loop_
_publ_author_name
'Cannon, Amy S.'
'Foxman, Bruce M.'
'Guarrera, Donna J.'
'Warner, John C.'

_publ_section_title
;
 Noncovalent Derivatives of Hydroquinone:&#x2009; Complexes with Trigonal
 Planar Tris(N,N-dialkyl)trimesamides
;
_journal_issue 2
_journal_name_full 'Crystal Growth &amp; Design'
_journal_page_first 407
_journal_paper_doi 10.1021/cg049702g
_journal_volume 5
_journal_year 2005
_chemical_formula_moiety 'C27 H33 N3 O7'
_chemical_formula_sum 'C27 H33 N3 O7'
_chemical_formula_weight 511.58
_space_group_IT_number 14
_symmetry_cell_setting monoclinic
_symmetry_space_group_name_Hall '-P 2ybc'
_symmetry_space_group_name_H-M 'P 1 21/c 1'
_atom_sites_solution_hydrogens geom
_atom_sites_solution_primary direct
_audit_creation_date 04-07-28
_audit_creation_method CRYSTALS_ver_12.39
_cell_angle_alpha 90
_cell_angle_beta 98.01(6)
_cell_angle_gamma 90
_cell_formula_units_Z 4
_cell_length_a 10.142(6)
_cell_length_b 14.859(9)
_cell_length_c 17.662(11)
_cell_measurement_reflns_used 14
_cell_measurement_temperature 294
_cell_measurement_theta_max 13
_cell_measurement_theta_min 12
_cell_volume 2636(3)
_computing_cell_refinement 'Cad4 Express, (Straver, 1992)'
_computing_data_collection 'Cad4 Express, (Straver, 1992)'
_computing_data_reduction 'RC93 (Watkin, Prout & Lilley, 1994)'
_computing_molecular_graphics 'CAMERON (Watkin et al 1996)'
_computing_publication_material 'CRYSTALS (Betteridge et al 2003)'
_computing_structure_refinement 'CRYSTALS (Betteridge et al 2003)'
_computing_structure_solution 'SIR92 (Altomare et al, 1994)'
_diffrn_ambient_pressure 1
_diffrn_ambient_temperature 294
_diffrn_measured_fraction_theta_full 0.997
_diffrn_measured_fraction_theta_max 0.997
_diffrn_measurement_device_type 'Enraf-Nonius CAD4'
_diffrn_measurement_method \w/2\q
_diffrn_radiation_monochromator graphite
_diffrn_radiation_type 'Mo K\a'
_diffrn_radiation_wavelength 0.71073
_diffrn_reflns_av_R_equivalents 0.014
_diffrn_reflns_limit_h_max 10
_diffrn_reflns_limit_h_min 0
_diffrn_reflns_limit_k_max 15
_diffrn_reflns_limit_k_min 0
_diffrn_reflns_limit_l_max 18
_diffrn_reflns_limit_l_min -18
_diffrn_reflns_number 3433
_diffrn_reflns_theta_full 21.965
_diffrn_reflns_theta_max 21.965
_diffrn_reflns_theta_min 1.798
_diffrn_standards_decay_% 0.00
_diffrn_standards_interval_count 100
_diffrn_standards_number 3
_exptl_absorpt_coefficient_mu 0.094
_exptl_absorpt_correction_T_max 0.9768
_exptl_absorpt_correction_T_min 0.9650
_exptl_absorpt_correction_type none
_exptl_crystal_colour colorless
_exptl_crystal_density_diffrn 1.289
_exptl_crystal_description prism
_exptl_crystal_F_000 1088
_exptl_crystal_size_max 0.63
_exptl_crystal_size_mid 0.38
_exptl_crystal_size_min 0.25
_refine_diff_density_max 0.24
_refine_diff_density_min -0.19
_refine_ls_extinction_coef 290(70)
_refine_ls_extinction_method 'Larson 1970 Crystallographic Computing eq 22'
_refine_ls_goodness_of_fit_ref 1.1824
_refine_ls_hydrogen_treatment mixed
_refine_ls_matrix_type full
_refine_ls_number_parameters 351
_refine_ls_number_reflns 2082
_refine_ls_number_restraints 0
_refine_ls_R_factor_all 0.0493
_refine_ls_R_factor_gt 0.0493
_refine_ls_shift/su_max 0.000209
_refine_ls_structure_factor_coef F
_refine_ls_weighting_details
;
 Method, part 1, Chebychev polynomial, (Watkin, 1994, Prince, 1982) 
 [weight] = 1.0/[A~0~*T~0~(x)+A~1~*T~1~(x) ... +A~n-1~]*T~n-1~(x)] 
 where A~i~ are the Chebychev coefficients listed below and x= Fcalc/Fmax 
 Method = Robust Weighting (Prince, 1982) 
 W = [weight] * [1-(deltaF/6*sigmaF)^2^]^2^ 
 A~i~ are: 
 52.1 25.6 32.4 35.9 
;
_refine_ls_weighting_scheme calc
_refine_ls_wR_factor_all 0.0480
_refine_ls_wR_factor_gt 0.0480
_refine_ls_wR_factor_ref 0.0480
_reflns_limit_h_max 10
_reflns_limit_h_min -10
_reflns_limit_k_max 15
_reflns_limit_k_min 0
_reflns_limit_l_max 18
_reflns_limit_l_min 0
_reflns_number_gt 2082
_reflns_number_total 3213
_reflns_threshold_expression I>1.96u(I)
_oxford_diffrn_Wilson_B_factor 0.00
_oxford_diffrn_Wilson_scale 0.00
_oxford_refine_ls_scale 10.02(3)
_cod_data_source_file cg049702gsi20040826_073517.cif
_cod_data_source_block compound_5
_cod_depositor_comments
;
The following automatic conversions were performed:

'_symmetry_cell_setting' value 'Monoclinic' changed to 'monoclinic'
according to /home/saulius/struct/CIF-dictionaries/cif_core.dic
dictionary named 'cif_core.dic' version 2.4.1 from 2010-06-29.

Automatic conversion script
Id: cif_fix_values 1715 2011-07-08 13:25:40Z adriana 
;
_cod_original_sg_symbol_H-M 'P 1 21/c 1 '
_cod_database_code 4504968

loop_
_symmetry_equiv_pos_as_xyz
x,y,z
-x,-y,-z
-x,y+1/2,-z+1/2
x,-y+1/2,z+1/2

loop_
_atom_site_label
_atom_site_type_symbol
_atom_site_fract_x
_atom_site_fract_y
_atom_site_fract_z
_atom_site_U_iso_or_equiv
_atom_site_occupancy
_atom_site_adp_type
O1 O 0.8202(3) 0.58632(15) 0.21810(14) 0.0593 1.0000 Uani
O2 O 0.8027(2) 0.14225(16) 0.18407(13) 0.0552 1.0000 Uani
O3 O 1.2953(2) 0.31549(17) 0.31487(13) 0.0579 1.0000 Uani
O4 O 0.9681(3) 0.55946(18) 0.10142(16) 0.0755 1.0000 Uani
O5 O 1.0553(3) 0.86499(19) -0.06239(17) 0.0739 1.0000 Uani
O6 O 1.4301(3) 0.32657(18) 0.45529(15) 0.0698 1.0000 Uani
O7 O 1.5616(3) 0.1780(2) 0.53357(18) 0.0734 1.0000 Uani
N1 N 0.7794(3) 0.54749(19) 0.33561(16) 0.0527 1.0000 Uani
N2 N 0.6975(3) 0.18045(18) 0.28334(14) 0.0445 1.0000 Uani
N3 N 1.2908(2) 0.36663(19) 0.19564(15) 0.0463 1.0000 Uani
C1 C 0.8891(3) 0.4410(2) 0.26115(16) 0.0392 1.0000 Uani
C2 C 0.8123(3) 0.3637(2) 0.25419(17) 0.0392 1.0000 Uani
C3 C 0.8687(3) 0.2801(2) 0.24506(16) 0.0347 1.0000 Uani
C4 C 1.0046(3) 0.2747(2) 0.24210(16) 0.0383 1.0000 Uani
C5 C 1.0827(3) 0.3515(2) 0.24957(15) 0.0355 1.0000 Uani
C6 C 1.0253(3) 0.4352(2) 0.25892(17) 0.0407 1.0000 Uani
C7 C 0.8266(3) 0.5307(2) 0.27031(19) 0.0427 1.0000 Uani
C8 C 0.7202(4) 0.6355(3) 0.3464(2) 0.0641 1.0000 Uani
C9 C 0.7996(5) 0.4887(3) 0.4025(2) 0.0704 1.0000 Uani
C10 C 0.7873(3) 0.1954(2) 0.23576(17) 0.0373 1.0000 Uani
C11 C 0.6910(3) 0.2272(2) 0.35518(18) 0.0544 1.0000 Uani
C12 C 0.6147(4) 0.0998(3) 0.2705(2) 0.0709 1.0000 Uani
C13 C 1.2320(3) 0.3435(2) 0.25470(18) 0.0402 1.0000 Uani
C14 C 1.4347(3) 0.3587(3) 0.2020(2) 0.0653 1.0000 Uani
C15 C 1.2201(4) 0.3914(3) 0.1210(2) 0.0616 1.0000 Uani
C16 C 0.9874(3) 0.6364(3) 0.06075(19) 0.0519 1.0000 Uani
C17 C 0.9240(3) 0.7158(2) 0.07223(18) 0.0490 1.0000 Uani
C18 C 0.9482(4) 0.7915(2) 0.0308(2) 0.0534 1.0000 Uani
C19 C 1.0360(3) 0.7877(2) -0.02297(19) 0.0507 1.0000 Uani
C20 C 1.0978(3) 0.7071(3) -0.03489(18) 0.0506 1.0000 Uani
C21 C 1.0738(3) 0.6323(3) 0.00700(19) 0.0544 1.0000 Uani
C22 C 1.4640(3) 0.4136(2) 0.47620(18) 0.0464 1.0000 Uani
C23 C 1.5645(3) 0.4270(2) 0.53661(18) 0.0500 1.0000 Uani
C24 C 1.4007(3) 0.4869(3) 0.43942(18) 0.0523 1.0000 Uani
C25 C 1.5292(4) 0.0900(3) 0.5149(2) 0.0545 1.0000 Uani
C26 C 1.4252(4) 0.0665(3) 0.4601(2) 0.0570 1.0000 Uani
C27 C 1.6043(3) 0.0242(3) 0.5548(2) 0.0562 1.0000 Uani
H4 H 0.915(6) 0.577(4) 0.144(4) 0.15(2) 1.0000 Uiso
H5 H 1.107(4) 0.851(3) -0.096(2) 0.074(13) 1.0000 Uiso
H6 H 1.373(6) 0.329(4) 0.403(4) 0.136(19) 1.0000 Uiso
H7 H 1.530(8) 0.220(6) 0.517(5) 0.22(5) 1.0000 Uiso
H21 H 0.7192 0.3680 0.2557 0.0478 1.0000 Uiso
H41 H 1.0442 0.2180 0.2348 0.0465 1.0000 Uiso
H61 H 1.0789 0.4879 0.2637 0.0498 1.0000 Uiso
H81 H 0.7115 0.6681 0.2997 0.0792 1.0000 Uiso
H82 H 0.7757 0.6680 0.3847 0.0792 1.0000 Uiso
H83 H 0.6348 0.6276 0.3617 0.0792 1.0000 Uiso
H91 H 0.8383 0.4336 0.3894 0.0866 1.0000 Uiso
H92 H 0.8572 0.5173 0.4424 0.0866 1.0000 Uiso
H93 H 0.7163 0.4769 0.4194 0.0866 1.0000 Uiso
H111 H 0.7477 0.2784 0.3584 0.0667 1.0000 Uiso
H112 H 0.7190 0.1878 0.3967 0.0667 1.0000 Uiso
H113 H 0.6020 0.2459 0.3573 0.0667 1.0000 Uiso
H121 H 0.6255 0.0740 0.2225 0.0859 1.0000 Uiso
H122 H 0.6409 0.0574 0.3100 0.0859 1.0000 Uiso
H123 H 0.5239 0.1155 0.2707 0.0859 1.0000 Uiso
H141 H 1.4698 0.3424 0.2528 0.0794 1.0000 Uiso
H142 H 1.4714 0.4148 0.1897 0.0794 1.0000 Uiso
H143 H 1.4570 0.3139 0.1676 0.0794 1.0000 Uiso
H151 H 1.1273 0.3945 0.1237 0.0749 1.0000 Uiso
H152 H 1.2507 0.4484 0.1064 0.0749 1.0000 Uiso
H153 H 1.2363 0.3475 0.0844 0.0749 1.0000 Uiso
H171 H 0.8634 0.7187 0.1086 0.0590 1.0000 Uiso
H181 H 0.9046 0.8465 0.0392 0.0642 1.0000 Uiso
H201 H 1.1568 0.7033 -0.0721 0.0611 1.0000 Uiso
H211 H 1.1173 0.5772 -0.0011 0.0656 1.0000 Uiso
H231 H 1.6094 0.3768 0.5616 0.0592 1.0000 Uiso
H241 H 1.3326 0.4780 0.3974 0.0621 1.0000 Uiso
H261 H 1.3733 0.1119 0.4323 0.0686 1.0000 Uiso
H271 H 1.6765 0.0403 0.5927 0.0669 1.0000 Uiso

loop_
_atom_site_aniso_label
_atom_site_aniso_U_11
_atom_site_aniso_U_22
_atom_site_aniso_U_33
_atom_site_aniso_U_23
_atom_site_aniso_U_13
_atom_site_aniso_U_12
O1 0.0755(17) 0.0460(14) 0.0603(15) 0.0109(13) 0.0234(13) 0.0069(13)
O2 0.0638(16) 0.0504(14) 0.0543(15) -0.0139(12) 0.0180(12) -0.0141(12)
O3 0.0468(13) 0.0781(17) 0.0463(14) 0.0111(13) -0.0021(11) -0.0034(13)
O4 0.106(2) 0.0604(17) 0.0664(17) 0.0065(15) 0.0330(16) 0.0135(16)
O5 0.087(2) 0.0679(19) 0.0737(18) 0.0068(15) 0.0356(17) 0.0063(16)
O6 0.088(2) 0.0583(18) 0.0565(16) 0.0030(13) -0.0137(15) -0.0001(15)
O7 0.079(2) 0.064(2) 0.0766(19) 0.0030(16) 0.0081(15) -0.0031(17)
N1 0.0584(18) 0.0476(17) 0.0564(18) -0.0031(14) 0.0234(15) 0.0005(14)
N2 0.0402(14) 0.0485(16) 0.0461(15) 0.0045(13) 0.0108(13) -0.0091(13)
N3 0.0334(14) 0.0619(18) 0.0450(17) 0.0092(14) 0.0099(13) 0.0007(13)
C1 0.0393(19) 0.042(2) 0.0376(17) 0.0054(14) 0.0097(14) 0.0015(15)
C2 0.0366(17) 0.0413(19) 0.0415(18) 0.0029(14) 0.0118(14) 0.0001(16)
C3 0.0323(19) 0.0394(19) 0.0335(16) -0.0009(14) 0.0080(13) -0.0011(15)
C4 0.0432(19) 0.0385(18) 0.0345(17) 0.0002(14) 0.0103(13) 0.0010(15)
C5 0.0349(18) 0.040(2) 0.0326(16) -0.0013(13) 0.0069(13) -0.0066(15)
C6 0.037(2) 0.0428(19) 0.0445(18) -0.0026(14) 0.0136(15) -0.0066(15)
C7 0.0412(19) 0.042(2) 0.0458(19) 0.0045(17) 0.0104(16) -0.0028(16)
C8 0.067(2) 0.054(2) 0.077(3) -0.009(2) 0.029(2) 0.006(2)
C9 0.106(3) 0.059(2) 0.051(2) 0.0024(19) 0.029(2) -0.005(2)
C10 0.0323(17) 0.0385(19) 0.0410(18) 0.0028(16) 0.0050(14) -0.0010(14)
C11 0.057(2) 0.066(2) 0.043(2) 0.0081(17) 0.0200(17) 0.0006(18)
C12 0.061(2) 0.067(3) 0.086(3) 0.002(2) 0.017(2) -0.029(2)
C13 0.0352(18) 0.043(2) 0.0408(19) -0.0032(15) 0.0001(16) -0.0059(15)
C14 0.036(2) 0.083(3) 0.080(3) 0.017(2) 0.0179(18) 0.0034(19)
C15 0.054(2) 0.091(3) 0.042(2) 0.0129(19) 0.0144(17) 0.000(2)
C16 0.058(2) 0.058(2) 0.0390(18) -0.0031(17) 0.0031(16) 0.007(2)
C17 0.048(2) 0.061(2) 0.0379(17) -0.0077(17) 0.0067(15) 0.0015(19)
C18 0.057(2) 0.052(2) 0.051(2) -0.0080(18) 0.0081(17) 0.0109(19)
C19 0.051(2) 0.060(2) 0.0417(19) -0.0019(17) 0.0087(16) -0.0029(19)
C20 0.0469(19) 0.067(3) 0.0390(18) -0.0025(17) 0.0092(15) 0.0100(18)
C21 0.055(2) 0.068(3) 0.041(2) -0.0100(18) 0.0093(18) 0.0142(19)
C22 0.052(2) 0.050(2) 0.0373(18) 0.0030(16) 0.0069(16) 0.0001(18)
C23 0.050(2) 0.055(2) 0.043(2) 0.0087(17) -0.0009(17) 0.0086(18)
C24 0.052(2) 0.064(3) 0.0394(18) 0.0019(18) 0.0002(16) 0.0016(19)
C25 0.053(2) 0.058(3) 0.056(2) 0.0004(19) 0.0182(19) 0.005(2)
C26 0.051(2) 0.069(3) 0.051(2) 0.017(2) 0.0072(19) 0.012(2)
C27 0.043(2) 0.068(3) 0.057(2) 0.0057(19) 0.0046(17) 0.001(2)

loop_
_atom_type_symbol
_atom_type_scat_dispersion_real
_atom_type_scat_dispersion_imag
_atom_type_scat_Cromer_Mann_a1
_atom_type_scat_Cromer_Mann_b1
_atom_type_scat_Cromer_Mann_a2
_atom_type_scat_Cromer_Mann_b2
_atom_type_scat_Cromer_Mann_a3
_atom_type_scat_Cromer_Mann_b3
_atom_type_scat_Cromer_Mann_a4
_atom_type_scat_Cromer_Mann_b4
_atom_type_scat_Cromer_Mann_c
_atom_type_scat_source
C 0.0033 0.0016 2.3100 20.8439 1.0200 10.2075 1.5886 0.5687 0.8650 51.6512 0.2156 'International Tables Vol C 4.2.6.8 and 6.1.1.4'
H 0.0000 0.0000 0.4930 10.5109 0.3229 26.1257 0.1402 3.1424 0.0408 57.7998 0.0030 'International Tables Vol C 4.2.6.8 and 6.1.1.4'
O 0.0106 0.0060 3.0485 13.2771 2.2868 5.7011 1.5463 0.3239 0.8670 32.9089 0.2508 'International Tables Vol C 4.2.6.8 and 6.1.1.4'
N 0.0061 0.0033 12.2126 0.0057 3.1322 9.8933 2.0125 28.9975 1.1663 0.5826 -11.5290 'International Tables Vol C 4.2.6.8 and 6.1.1.4'

loop_
_geom_angle_atom_site_label_1
_geom_angle_site_symmetry_1
_geom_angle_atom_site_label_2
_geom_angle_atom_site_label_3
_geom_angle_site_symmetry_3
_geom_angle
_geom_angle_publ_flag
C16 . O4 H4 . 107(3) no
C19 . O5 H5 . 106(3) no
C22 . O6 H6 . 108(3) no
C25 . O7 H7 . 129(7) no
C7 . N1 C8 . 118.9(3) yes
C7 . N1 C9 . 124.2(3) yes
C8 . N1 C9 . 116.3(3) yes
C10 . N2 C11 . 125.7(3) yes
C10 . N2 C12 . 117.7(3) yes
C11 . N2 C12 . 115.5(3) yes
C13 . N3 C14 . 118.6(3) yes
C13 . N3 C15 . 124.2(3) yes
C14 . N3 C15 . 116.9(3) yes
C2 . C1 C6 . 119.7(3) yes
C2 . C1 C7 . 120.5(3) yes
C6 . C1 C7 . 119.8(3) yes
C1 . C2 C3 . 121.2(3) yes
C1 . C2 H21 . 119.419 no
C3 . C2 H21 . 119.414 no
C2 . C3 C4 . 119.0(3) yes
C2 . C3 C10 . 122.3(3) yes
C4 . C3 C10 . 118.7(3) yes
C3 . C4 C5 . 120.4(3) yes
C3 . C4 H41 . 119.772 no
C5 . C4 H41 . 119.825 no
C4 . C5 C6 . 120.3(3) yes
C4 . C5 C13 . 119.8(3) yes
C6 . C5 C13 . 119.7(3) yes
C5 . C6 C1 . 119.5(3) yes
C5 . C6 H61 . 120.284 no
C1 . C6 H61 . 120.247 no
C1 . C7 N1 . 118.0(3) yes
C1 . C7 O1 . 119.7(3) yes
N1 . C7 O1 . 122.2(3) yes
N1 . C8 H81 . 109.478 no
N1 . C8 H82 . 109.475 no
H81 . C8 H82 . 109.463 no
N1 . C8 H83 . 109.487 no
H81 . C8 H83 . 109.463 no
H82 . C8 H83 . 109.462 no
N1 . C9 H91 . 109.464 no
N1 . C9 H92 . 109.474 no
H91 . C9 H92 . 109.492 no
N1 . C9 H93 . 109.461 no
H91 . C9 H93 . 109.459 no
H92 . C9 H93 . 109.477 no
C3 . C10 N2 . 118.8(3) yes
C3 . C10 O2 . 119.6(3) yes
N2 . C10 O2 . 121.6(3) yes
N2 . C11 H111 . 109.468 no
N2 . C11 H112 . 109.463 no
H111 . C11 H112 . 109.470 no
N2 . C11 H113 . 109.471 no
H111 . C11 H113 . 109.481 no
H112 . C11 H113 . 109.474 no
N2 . C12 H121 . 109.463 no
N2 . C12 H122 . 109.498 no
H121 . C12 H122 . 109.451 no
N2 . C12 H123 . 109.491 no
H121 . C12 H123 . 109.441 no
H122 . C12 H123 . 109.483 no
C5 . C13 N3 . 119.6(3) yes
C5 . C13 O3 . 118.4(3) yes
N3 . C13 O3 . 122.0(3) yes
N3 . C14 H141 . 109.448 no
N3 . C14 H142 . 109.444 no
H141 . C14 H142 . 109.486 no
N3 . C14 H143 . 109.462 no
H141 . C14 H143 . 109.495 no
H142 . C14 H143 . 109.491 no
N3 . C15 H151 . 109.449 no
N3 . C15 H152 . 109.427 no
H151 . C15 H152 . 109.474 no
N3 . C15 H153 . 109.471 no
H151 . C15 H153 . 109.520 no
H152 . C15 H153 . 109.487 no
O4 . C16 C17 . 122.2(3) yes
O4 . C16 C21 . 118.1(3) yes
C17 . C16 C21 . 119.7(3) yes
C16 . C17 C18 . 120.1(3) yes
C16 . C17 H171 . 119.945 no
C18 . C17 H171 . 119.988 no
C17 . C18 C19 . 120.3(3) yes
C17 . C18 H181 . 119.834 no
C19 . C18 H181 . 119.816 no
C18 . C19 O5 . 117.6(3) yes
C18 . C19 C20 . 119.1(3) yes
O5 . C19 C20 . 123.3(3) yes
C19 . C20 C21 . 120.0(3) yes
C19 . C20 H201 . 119.977 no
C21 . C20 H201 . 119.973 no
C16 . C21 C20 . 120.7(3) yes
C16 . C21 H211 . 119.654 no
C20 . C21 H211 . 119.626 no
O6 . C22 C23 . 118.1(3) yes
O6 . C22 C24 . 122.2(3) yes
C23 . C22 C24 . 119.7(3) yes
C22 . C23 C24 2_866 120.0(3) yes
C22 . C23 H231 . 120.000 no
C24 2_866 C23 H231 . 120.015 no
C22 . C24 C23 2_866 120.4(3) yes
C22 . C24 H241 . 119.827 no
C23 2_866 C24 H241 . 119.822 no
O7 . C25 C26 . 123.0(3) yes
O7 . C25 C27 . 117.2(3) yes
C26 . C25 C27 . 119.8(3) yes
C27 2_856 C26 C25 . 120.1(3) yes
C27 2_856 C26 H261 . 119.958 no
C25 . C26 H261 . 119.937 no
C26 2_856 C27 C25 . 120.1(3) yes
C26 2_856 C27 H271 . 119.956 no
C25 . C27 H271 . 119.941 no

loop_
_geom_bond_atom_site_label_1
_geom_bond_atom_site_label_2
_geom_bond_site_symmetry_2
_geom_bond_distance
_geom_bond_publ_flag
O1 C7 . 1.234(4) yes
O2 C10 . 1.234(4) yes
O3 C13 . 1.235(4) yes
O4 C16 . 1.378(4) yes
O4 H4 . 1.02(6) no
O5 C19 . 1.371(4) yes
O5 H5 . 0.87(4) no
O6 C22 . 1.376(4) yes
O6 H6 . 1.01(6) no
O7 C25 . 1.377(5) yes
O7 H7 . 0.74(9) no
N1 C7 . 1.332(4) yes
N1 C8 . 1.463(5) yes
N1 C9 . 1.462(5) yes
N2 C10 . 1.341(4) yes
N2 C11 . 1.456(4) yes
N2 C12 . 1.463(4) yes
N3 C13 . 1.317(4) yes
N3 C14 . 1.454(4) yes
N3 C15 . 1.457(4) yes
C1 C2 . 1.384(4) yes
C1 C6 . 1.390(4) yes
C1 C7 . 1.494(5) yes
C2 C3 . 1.387(4) yes
C2 H21 . 0.950 no
C3 C4 . 1.389(4) yes
C3 C10 . 1.501(4) yes
C4 C5 . 1.385(4) yes
C4 H41 . 0.950 no
C5 C6 . 1.393(4) yes
C5 C13 . 1.509(4) yes
C6 H61 . 0.950 no
C8 H81 . 0.950 no
C8 H82 . 0.950 no
C8 H83 . 0.950 no
C9 H91 . 0.950 no
C9 H92 . 0.950 no
C9 H93 . 0.950 no
C11 H111 . 0.950 no
C11 H112 . 0.950 no
C11 H113 . 0.950 no
C12 H121 . 0.950 no
C12 H122 . 0.950 no
C12 H123 . 0.950 no
C14 H141 . 0.950 no
C14 H142 . 0.950 no
C14 H143 . 0.950 no
C15 H151 . 0.950 no
C15 H152 . 0.950 no
C15 H153 . 0.950 no
C16 C17 . 1.372(5) yes
C16 C21 . 1.381(5) yes
C17 C18 . 1.383(5) yes
C17 H171 . 0.950 no
C18 C19 . 1.391(5) yes
C18 H181 . 0.950 no
C19 C20 . 1.382(5) yes
C20 C21 . 1.376(5) yes
C20 H201 . 0.950 no
C21 H211 . 0.950 no
C22 C23 . 1.383(5) yes
C22 C24 . 1.380(5) yes
C23 C24 2_866 1.378(5) yes
C23 H231 . 0.950 no
C24 H241 . 0.950 no
C25 C26 . 1.374(5) yes
C25 C27 . 1.373(5) yes
C26 C27 2_856 1.397(5) yes
C26 H261 . 0.950 no
C27 H271 . 0.951 no
